data_9015913
loop_
_publ_author_name
'Ertl, A.'
'Schuster, R.'
'Hughes, J. M.'
'Ludwig, T.'
'Meyer, H.-P.'
'Finger, F.'
'Dyar, M. D.'
'Ruschel, K.'
'Rossman, G. R.'
'Klotzli, U.'
'Brandstatter, F.'
'Lengauer, C. L.'
'Tillmanns, E.'

_publ_section_title
;
 Li-bearing tourmalines in Variscan granitic pegmatites
 from the Moldanubian nappes, Lower Austria
 Note: Sample BLG1
;
_journal_name_full 'European Journal of Mineralogy'
_journal_page_first 695
_journal_page_last 715
_journal_paper_doi 10.1127/0935-1221/2012/0024-2203
_journal_volume 24
_journal_year 2012
_chemical_compound_source 'Blocherleitengraben, Moldanubian nappes, Lower Austria'
_chemical_formula_sum
'Al8.37 B6.06 Ca0.05 F0.79 Fe1.122 H6.03 K0.01 Li1.182 Mn0.96 Na0.89 O42.21 Si5.868 Ti0.078 Zn0.018'
_chemical_name_mineral Fluor-elbaite
_space_group_IT_number 160
_symmetry_space_group_name_Hall 'R 3 -2"'
_symmetry_space_group_name_H-M 'R 3 m :H'
_cell_angle_alpha 90
_cell_angle_beta 90
_cell_angle_gamma 120
_cell_formula_units_Z 3
_cell_length_a 15.9107
_cell_length_b 15.9107
_cell_length_c 7.1267
_cell_volume 1562.420
_database_code_amcsd 0019404
_exptl_crystal_density_diffrn 4.158
_cod_original_sg_symbol_H-M 'R 3 m'
_cod_original_formula_sum 'Na.89 Ca.05 K.01 Al8.37 Li1.182 Fe1.122 Mn.96 Ti.078 Zn.018 Si5.868 B6.06 F.79 O42.21 H6.03'
_cod_database_code 9015913

loop_
_space_group_symop_operation_xyz
x,y,z
2/3+x,1/3+y,1/3+z
1/3+x,2/3+y,2/3+z
x,x-y,z
2/3+x,1/3+x-y,1/3+z
1/3+x,2/3+x-y,2/3+z
-y,-x,z
2/3-y,1/3-x,1/3+z
1/3-y,2/3-x,2/3+z
-x+y,y,z
2/3-x+y,1/3+y,1/3+z
1/3-x+y,2/3+y,2/3+z
-y,x-y,z
2/3-y,1/3+x-y,1/3+z
1/3-y,2/3+x-y,2/3+z
-x+y,-x,z
2/3-x+y,1/3-x,1/3+z
1/3-x+y,2/3-x,2/3+z

loop_
_atom_site_label
_atom_site_fract_x
_atom_site_fract_y
_atom_site_fract_z
_atom_site_occupancy
_atom_site_U_iso_or_equiv
_atom_site_type_symbol
_atom_site_attached_hydrogens
NaX 0.00000 0.00000 0.75010 0.89000 0.02550 Na 0
CaX 0.00000 0.00000 0.75010 0.05000 0.02550 Ca 0
KX 0.00000 0.00000 0.75010 0.01000 0.02550 K 0
AlY 0.12380 -0.06190 0.35847 0.38300 0.11200 Al 0
LiY 0.12380 -0.06190 0.35847 0.19700 0.11200 Li 0
Fe2+Y 0.12380 -0.06190 0.35847 0.18700 0.11200 Fe 0
Mn2+Y 0.12380 -0.06190 0.35847 0.16000 0.11200 Mn 0
Ti4+Y 0.12380 -0.06190 0.35847 0.01300 0.11200 Ti 0
ZnY 0.12380 -0.06190 0.35847 0.00300 0.11200 Zn 0
AlZ 0.29702 0.26092 0.37126 1.00000 0.00770 Al 0
SiT 0.19192 0.19002 0.01710 0.97800 0.00670 Si 0
AlT 0.19192 0.19002 0.01710 0.01200 0.00670 Al 0
BT 0.19192 0.19002 0.01710 0.01000 0.00670 B 0
B 0.10992 -0.21984 0.47210 1.00000 0.00840 B 0
F1 0.00000 0.00000 0.19840 0.79000 0.06100 F 0
O1 0.00000 0.00000 0.19840 0.18000 0.06100 O 0
O-H1 0.00000 0.00000 0.19840 0.03000 0.06100 O 1
O2 0.06107 -0.12214 0.50000 1.00000 0.01980 O 0
O3 0.26880 -0.13440 0.47280 1.00000 0.01180 O 0
H3 0.26800 -0.13400 0.59000 1.00000 0.02700 H 0
O4 0.09313 -0.18626 0.08830 1.00000 0.01020 O 0
O5 0.18640 -0.09320 0.11000 1.00000 0.01070 O 0
O6 0.19727 0.18731 0.20730 1.00000 0.00980 O 0
O7 0.28555 0.28580 0.09740 1.00000 0.00860 O 0
O8 0.21008 0.27078 0.45850 1.00000 0.01020 O 0

loop_
_cod_changelog_entry_id
_cod_changelog_entry_author
_cod_changelog_entry_date
_cod_changelog_entry_text
1
;cod-tools version 3.8.0
Id: cif_guess_AMCSD_atom_types 9574 2023-05-10 09:00:05Z saulius
;
2023-05-10T18:56:31+03:00
;Derived atom types and hydrogen counts
from atom names that follow the AMCSD naming convention
(Wat == water, O-H == hydroxyl).
;

loop_
_cod_related_entry_id
_cod_related_entry_database
_cod_related_entry_code
1 AMCSD 0019404
